data_4076509
loop_
_publ_author_name
'Makhloufi, Abdelaziz'
'Frank, Walter'
'Ganter, Christian'

_publ_section_title
;
 Diamino- and Mixed Amino--Amido-N-Heterocyclic Carbenes Based on Triazine
 Backbones
;
_journal_issue 5
_journal_name_full Organometallics
_journal_page_first 2001
_journal_paper_doi 10.1021/om201275z
_journal_volume 31
_journal_year 2012
_chemical_formula_moiety '2(C24 H26 N3), H2 O, 2(Br)'
_chemical_formula_sum 'C48 H54 Br2 N6 O'
_chemical_formula_weight 890.77
_chemical_name_systematic
; 
 ? 
;
_space_group_IT_number 15
_symmetry_cell_setting monoclinic
_symmetry_space_group_name_Hall '-I 2ya'
_symmetry_space_group_name_H-M 'I 1 2/a 1'
_atom_sites_solution_hydrogens difmap
_atom_sites_solution_primary direct
_atom_sites_solution_secondary difmap
_audit_creation_method SHELXL-97
_cell_angle_alpha 90.00
_cell_angle_beta 95.560(3)
_cell_angle_gamma 90.00
_cell_formula_units_Z 4
_cell_length_a 19.8620(14)
_cell_length_b 8.3618(2)
_cell_length_c 27.6873(18)
_cell_measurement_reflns_used 13509
_cell_measurement_temperature 291(2)
_cell_measurement_theta_max 29.44
_cell_measurement_theta_min 2.66
_cell_volume 4576.7(5)
_computing_cell_refinement
;
<i>CrysAlis PRO</i>, Ver.1.171.33.52 (Oxford Diffraction Ltd., 2009)
;
_computing_data_collection
;
<i>CrysAlis PRO</i>, Ver.1.171.33.52 (Oxford Diffraction Ltd., 2009)
;
_computing_data_reduction
;
<i>CrysAlis PRO</i>, Ver.1.171.33.52 (Oxford Diffraction Ltd., 2009)
;
_computing_molecular_graphics 'SHELXTL (Sheldrick, 1998)'
_computing_publication_material 'SHELXL-97 (Sheldrick, 1997)'
_computing_structure_refinement 'SHELXL-97 (Sheldrick, 1997)'
_computing_structure_solution 'SHELXS-97 (Sheldrick, 1990)'
_diffrn_ambient_temperature 291(2)
_diffrn_detector_area_resol_mean 32.3
_diffrn_measured_fraction_theta_full 1.000
_diffrn_measured_fraction_theta_max 1.000
_diffrn_measurement_device_type 'Xcalibur, Eos'
_diffrn_measurement_method '\w scans'
_diffrn_radiation_monochromator graphite
_diffrn_radiation_source 'fine-focus sealed tube'
_diffrn_radiation_type MoK\a
_diffrn_radiation_wavelength 0.71073
_diffrn_reflns_av_R_equivalents 0.0730
_diffrn_reflns_av_sigmaI/netI 0.0393
_diffrn_reflns_limit_h_max 23
_diffrn_reflns_limit_h_min -23
_diffrn_reflns_limit_k_max 9
_diffrn_reflns_limit_k_min -8
_diffrn_reflns_limit_l_max 32
_diffrn_reflns_limit_l_min -32
_diffrn_reflns_number 16455
_diffrn_reflns_theta_full 25.00
_diffrn_reflns_theta_max 25.00
_diffrn_reflns_theta_min 2.06
_diffrn_standards_decay_% 0
_exptl_absorpt_coefficient_mu 1.812
_exptl_absorpt_correction_type none
_exptl_crystal_colour colourless
_exptl_crystal_density_diffrn 1.293
_exptl_crystal_density_method 'not measured'
_exptl_crystal_description isometric
_exptl_crystal_F_000 1848
_exptl_crystal_size_max 0.3
_exptl_crystal_size_mid 0.3
_exptl_crystal_size_min 0.3
_refine_diff_density_max 0.644
_refine_diff_density_min -0.213
_refine_diff_density_rms 0.055
_refine_ls_extinction_method none
_refine_ls_goodness_of_fit_ref 1.395
_refine_ls_hydrogen_treatment mixed
_refine_ls_matrix_type full
_refine_ls_number_parameters 261
_refine_ls_number_reflns 4024
_refine_ls_number_restraints 2
_refine_ls_restrained_S_all 1.394
_refine_ls_R_factor_all 0.0871
_refine_ls_R_factor_gt 0.0635
_refine_ls_shift/su_max 0.001
_refine_ls_shift/su_mean 0.000
_refine_ls_structure_factor_coef Fsqd
_refine_ls_weighting_details 'calc w=1/[\s^2^(Fo^2^)+(0.0157P)^2^+4.3040P] where P=(Fo^2^+2Fc^2^)/3'
_refine_ls_weighting_scheme calc
_refine_ls_wR_factor_gt 0.0982
_refine_ls_wR_factor_ref 0.1026
_reflns_number_gt 3109
_reflns_number_total 4024
_reflns_threshold_expression >2sigma(I)
_cod_data_source_file om201275z_si_001.cif
_cod_data_source_block no_28a
_cod_depositor_comments
;
The following automatic conversions were performed:
'_atom_site_symetry_multiplicity' tag replaced with
'_atom_site_symmetry_multiplicity'.

Automatic conversion script
Id: cif_correct_tags 1440 2010-10-19 06:21:57Z saulius 
;
_cod_original_sg_symbol_H-M 'I 2/a'
_cod_database_code 4076509

loop_
_symmetry_equiv_pos_as_xyz
'x, y, z'
'-x+1/2, y, -z'
'x+1/2, y+1/2, z+1/2'
'-x+1, y+1/2, -z+1/2'
'-x, -y, -z'
'x-1/2, -y, z'
'-x+1/2, -y+1/2, -z+1/2'
'x, -y+1/2, z+1/2'

loop_
_atom_site_label
_atom_site_type_symbol
_atom_site_fract_x
_atom_site_fract_y
_atom_site_fract_z
_atom_site_U_iso_or_equiv
_atom_site_adp_type
_atom_site_occupancy
_atom_site_symmetry_multiplicity
_atom_site_calc_flag
_atom_site_refinement_flags
Br1 Br 0.10257(2) 0.85090(5) 0.525898(17) 0.06914(16) Uani 1 1 d .
O1 O 0.2500 1.0349(5) 0.5000 0.0935(15) Uani 1 2 d SD
H1 H 0.2214(17) 0.974(4) 0.509(2) 0.140 Uiso 1 1 d D
N1 N 0.09766(13) 0.3442(4) 0.50806(11) 0.0556(8) Uani 1 1 d .
N2 N 0.16958(13) 0.4409(4) 0.44914(11) 0.0531(8) Uani 1 1 d .
N3 N 0.10451(16) 0.1996(4) 0.43773(13) 0.0596(9) Uani 1 1 d .
C1 C 0.16079(17) 0.4295(5) 0.49974(14) 0.0599(11) Uani 1 1 d .
H1A H 0.1596 0.5362 0.5134 0.072 Uiso 1 1 calc R
H1B H 0.1991 0.3734 0.5163 0.072 Uiso 1 1 calc R
C2 C 0.16670(18) 0.2857(5) 0.42724(15) 0.0619(11) Uani 1 1 d .
H2A H 0.2061 0.2242 0.4396 0.074 Uiso 1 1 calc R
H2B H 0.1674 0.2964 0.3924 0.074 Uiso 1 1 calc R
C3 C 0.07565(18) 0.2343(5) 0.47648(16) 0.0594(10) Uani 1 1 d .
H3A H 0.0369 0.1777 0.4823 0.071 Uiso 1 1 calc R
C4 C 0.06397(18) 0.3802(5) 0.55120(15) 0.0661(11) Uani 1 1 d .
H4A H 0.0211 0.3238 0.5493 0.079 Uiso 1 1 calc R
H4B H 0.0544 0.4939 0.5519 0.079 Uiso 1 1 calc R
C5 C 0.10523(19) 0.3344(5) 0.59747(15) 0.0621(10) Uani 1 1 d .
C6 C 0.0981(3) 0.1861(6) 0.61813(19) 0.0859(14) Uani 1 1 d .
H6A H 0.0665 0.1143 0.6037 0.103 Uiso 1 1 calc R
C7 C 0.1372(4) 0.1432(8) 0.6599(2) 0.1098(19) Uani 1 1 d .
H7A H 0.1311 0.0438 0.6739 0.132 Uiso 1 1 calc R
C8 C 0.1843(3) 0.2448(10) 0.6807(2) 0.114(2) Uani 1 1 d .
H8A H 0.2115 0.2139 0.7084 0.136 Uiso 1 1 calc R
C9 C 0.1920(3) 0.3920(10) 0.6612(2) 0.116(2) Uani 1 1 d .
H9A H 0.2244 0.4618 0.6755 0.139 Uiso 1 1 calc R
C10 C 0.1514(2) 0.4383(7) 0.61985(19) 0.0907(15) Uani 1 1 d .
H10A H 0.1557 0.5406 0.6073 0.109 Uiso 1 1 calc R
C11 C 0.12317(17) 0.5558(5) 0.42285(14) 0.0583(10) Uani 1 1 d .
H11A H 0.1094 0.6357 0.4453 0.070 Uiso 1 1 calc R
H11B H 0.0829 0.5002 0.4091 0.070 Uiso 1 1 calc R
C12 C 0.15670(18) 0.6366(5) 0.38301(14) 0.0567(9) Uani 1 1 d .
C13 C 0.1331(2) 0.6246(6) 0.33505(18) 0.0808(14) Uani 1 1 d .
H13A H 0.0953 0.5619 0.3259 0.097 Uiso 1 1 calc R
C14 C 0.1655(3) 0.7063(8) 0.2995(2) 0.1025(19) Uani 1 1 d .
H14A H 0.1497 0.6968 0.2669 0.123 Uiso 1 1 calc R
C15 C 0.2204(3) 0.7997(8) 0.3132(3) 0.111(2) Uani 1 1 d .
H15A H 0.2416 0.8552 0.2899 0.133 Uiso 1 1 calc R
C16 C 0.2444(3) 0.8123(6) 0.3609(3) 0.0999(17) Uani 1 1 d .
H16A H 0.2821 0.8755 0.3699 0.120 Uiso 1 1 calc R
C17 C 0.2130(2) 0.7320(5) 0.39545(18) 0.0727(12) Uani 1 1 d .
H17A H 0.2297 0.7414 0.4279 0.087 Uiso 1 1 calc R
C18 C 0.0771(2) 0.0764(5) 0.40379(17) 0.0799(13) Uani 1 1 d .
H18A H 0.0410 0.0200 0.4177 0.096 Uiso 1 1 calc R
H18B H 0.1124 -0.0004 0.3988 0.096 Uiso 1 1 calc R
C19 C 0.0505(2) 0.1463(5) 0.35599(16) 0.0682(11) Uani 1 1 d .
C20 C -0.0079(2) 0.2357(7) 0.35240(18) 0.0837(14) Uani 1 1 d .
H20A H -0.0318 0.2484 0.3794 0.100 Uiso 1 1 calc R
C21 C 0.0836(3) 0.1280(7) 0.3150(2) 0.0933(15) Uani 1 1 d .
H21A H 0.1228 0.0668 0.3164 0.112 Uiso 1 1 calc R
C22 C 0.0597(4) 0.1987(8) 0.2717(2) 0.111(2) Uani 1 1 d .
H22A H 0.0827 0.1850 0.2443 0.134 Uiso 1 1 calc R
C23 C 0.0028(4) 0.2881(8) 0.2691(2) 0.110(2) Uani 1 1 d .
H23A H -0.0130 0.3368 0.2400 0.132 Uiso 1 1 calc R
C24 C -0.0313(3) 0.3068(7) 0.3089(2) 0.1033(18) Uani 1 1 d .
H24A H -0.0706 0.3679 0.3069 0.124 Uiso 1 1 calc R

loop_
_atom_site_aniso_label
_atom_site_aniso_U_11
_atom_site_aniso_U_22
_atom_site_aniso_U_33
_atom_site_aniso_U_23
_atom_site_aniso_U_13
_atom_site_aniso_U_12
Br1 0.0571(2) 0.0609(2) 0.0893(3) -0.0020(3) 0.00667(19) -0.0006(2)
O1 0.072(3) 0.071(3) 0.135(5) 0.000 -0.002(3) 0.000
N1 0.0362(14) 0.066(2) 0.064(2) 0.0037(19) 0.0024(14) -0.0061(16)
N2 0.0385(15) 0.058(2) 0.061(2) 0.0016(17) -0.0003(14) -0.0017(15)
N3 0.0585(19) 0.055(2) 0.064(2) 0.0035(17) 0.0002(17) -0.0027(16)
C1 0.0384(19) 0.072(3) 0.067(3) 0.004(2) -0.0038(18) -0.0085(19)
C2 0.047(2) 0.071(3) 0.068(3) 0.008(2) 0.0024(19) 0.009(2)
C3 0.0409(19) 0.057(2) 0.078(3) 0.016(2) -0.005(2) -0.0044(19)
C4 0.045(2) 0.074(3) 0.080(3) 0.001(2) 0.011(2) -0.001(2)
C5 0.052(2) 0.067(3) 0.070(3) -0.011(2) 0.0171(19) -0.004(2)
C6 0.103(4) 0.071(4) 0.083(4) -0.010(3) 0.010(3) -0.015(3)
C7 0.159(6) 0.089(4) 0.081(4) 0.005(4) 0.009(4) 0.020(4)
C8 0.108(5) 0.146(6) 0.081(4) -0.005(5) -0.014(3) 0.017(5)
C9 0.095(4) 0.165(7) 0.086(4) -0.021(4) 0.005(3) -0.043(4)
C10 0.091(3) 0.099(4) 0.082(4) -0.003(3) 0.008(3) -0.034(3)
C11 0.0430(19) 0.061(2) 0.070(3) 0.001(2) 0.0040(18) -0.0005(19)
C12 0.052(2) 0.052(2) 0.066(3) -0.001(2) 0.0048(19) 0.006(2)
C13 0.070(3) 0.092(4) 0.078(3) -0.003(3) -0.003(2) 0.009(3)
C14 0.103(4) 0.135(6) 0.069(4) 0.018(3) 0.007(3) 0.033(4)
C15 0.103(4) 0.116(5) 0.120(5) 0.045(4) 0.039(4) 0.018(4)
C16 0.085(3) 0.085(4) 0.132(5) 0.024(4) 0.023(4) -0.012(3)
C17 0.069(3) 0.064(3) 0.086(3) 0.002(3) 0.012(2) -0.008(2)
C18 0.095(3) 0.053(3) 0.089(4) -0.002(3) -0.006(3) -0.007(3)
C19 0.079(3) 0.056(2) 0.068(3) -0.011(3) -0.002(2) -0.012(3)
C20 0.076(3) 0.104(4) 0.069(3) -0.011(3) -0.002(2) -0.004(3)
C21 0.100(4) 0.086(4) 0.095(4) -0.017(3) 0.014(3) 0.002(3)
C22 0.145(6) 0.115(5) 0.077(4) -0.013(4) 0.029(4) -0.020(4)
C23 0.142(6) 0.108(5) 0.073(4) -0.001(3) -0.024(4) -0.010(4)
C24 0.096(4) 0.116(5) 0.092(4) -0.010(4) -0.019(3) 0.017(3)

loop_
_atom_type_symbol
_atom_type_description
_atom_type_scat_dispersion_real
_atom_type_scat_dispersion_imag
_atom_type_scat_source
C C 0.0033 0.0016 'International Tables Vol C Tables 4.2.6.8 and 6.1.1.4'
H H 0.0000 0.0000 'International Tables Vol C Tables 4.2.6.8 and 6.1.1.4'
N N 0.0061 0.0033 'International Tables Vol C Tables 4.2.6.8 and 6.1.1.4'
O O 0.0106 0.0060 'International Tables Vol C Tables 4.2.6.8 and 6.1.1.4'
Br Br -0.2901 2.4595 'International Tables Vol C Tables 4.2.6.8 and 6.1.1.4'

loop_
_geom_angle_atom_site_label_1
_geom_angle_atom_site_label_2
_geom_angle_atom_site_label_3
_geom_angle
C3 N1 C4 122.8(3)
C3 N1 C1 117.8(3)
C4 N1 C1 119.4(3)
C2 N2 C1 110.5(3)
C2 N2 C11 112.6(3)
C1 N2 C11 113.4(3)
C3 N3 C18 121.5(4)
C3 N3 C2 119.8(3)
C18 N3 C2 118.7(4)
N2 C1 N1 111.7(3)
N2 C1 H1A 109.3
N1 C1 H1A 109.3
N2 C1 H1B 109.3
N1 C1 H1B 109.3
H1A C1 H1B 107.9
N2 C2 N3 110.9(3)
N2 C2 H2A 109.5
N3 C2 H2A 109.5
N2 C2 H2B 109.5
N3 C2 H2B 109.5
H2A C2 H2B 108.0
N3 C3 N1 124.2(4)
N3 C3 H3A 117.9
N1 C3 H3A 117.9
N1 C4 C5 113.0(3)
N1 C4 H4A 109.0
C5 C4 H4A 109.0
N1 C4 H4B 109.0
C5 C4 H4B 109.0
H4A C4 H4B 107.8
C10 C5 C6 118.4(5)
C10 C5 C4 120.7(4)
C6 C5 C4 120.9(4)
C7 C6 C5 120.7(5)
C7 C6 H6A 119.7
C5 C6 H6A 119.7
C8 C7 C6 120.4(6)
C8 C7 H7A 119.8
C6 C7 H7A 119.8
C7 C8 C9 120.0(6)
C7 C8 H8A 120.0
C9 C8 H8A 120.0
C8 C9 C10 120.1(6)
C8 C9 H9A 119.9
C10 C9 H9A 119.9
C5 C10 C9 120.4(5)
C5 C10 H10A 119.8
C9 C10 H10A 119.8
N2 C11 C12 110.8(3)
N2 C11 H11A 109.5
C12 C11 H11A 109.5
N2 C11 H11B 109.5
C12 C11 H11B 109.5
H11A C11 H11B 108.1
C13 C12 C17 118.3(4)
C13 C12 C11 123.0(4)
C17 C12 C11 118.6(4)
C12 C13 C14 120.5(5)
C12 C13 H13A 119.7
C14 C13 H13A 119.7
C15 C14 C13 119.4(5)
C15 C14 H14A 120.3
C13 C14 H14A 120.3
C14 C15 C16 120.6(6)
C14 C15 H15A 119.7
C16 C15 H15A 119.7
C15 C16 C17 119.9(5)
C15 C16 H16A 120.1
C17 C16 H16A 120.1
C16 C17 C12 121.3(5)
C16 C17 H17A 119.4
C12 C17 H17A 119.4
N3 C18 C19 111.8(4)
N3 C18 H18A 109.3
C19 C18 H18A 109.3
N3 C18 H18B 109.3
C19 C18 H18B 109.3
H18A C18 H18B 107.9
C20 C19 C21 117.9(5)
C20 C19 C18 120.0(4)
C21 C19 C18 122.1(5)
C19 C20 C24 120.5(5)
C19 C20 H20A 119.8
C24 C20 H20A 119.8
C19 C21 C22 121.2(5)
C19 C21 H21A 119.4
C22 C21 H21A 119.4
C23 C22 C21 120.0(6)
C23 C22 H22A 120.0
C21 C22 H22A 120.0
C22 C23 C24 120.1(6)
C22 C23 H23A 120.0
C24 C23 H23A 120.0
C23 C24 C20 120.3(6)
C23 C24 H24A 119.8
C20 C24 H24A 119.8

loop_
_geom_bond_atom_site_label_1
_geom_bond_atom_site_label_2
_geom_bond_distance
O1 H1 0.822(18)
N1 C3 1.314(5)
N1 C4 1.456(5)
N1 C1 1.480(4)
N2 C2 1.431(5)
N2 C1 1.432(5)
N2 C11 1.474(5)
N3 C3 1.297(5)
N3 C18 1.463(5)
N3 C2 1.482(5)
C1 H1A 0.9700
C1 H1B 0.9700
C2 H2A 0.9700
C2 H2B 0.9700
C3 H3A 0.9300
C4 C5 1.502(5)
C4 H4A 0.9700
C4 H4B 0.9700
C5 C10 1.368(6)
C5 C6 1.379(6)
C6 C7 1.377(7)
C6 H6A 0.9300
C7 C8 1.350(8)
C7 H7A 0.9300
C8 C9 1.359(9)
C8 H8A 0.9300
C9 C10 1.389(7)
C9 H9A 0.9300
C10 H10A 0.9300
C11 C12 1.503(5)
C11 H11A 0.9700
C11 H11B 0.9700
C12 C13 1.368(5)
C12 C17 1.390(5)
C13 C14 1.405(7)
C13 H13A 0.9300
C14 C15 1.364(8)
C14 H14A 0.9300
C15 C16 1.364(8)
C15 H15A 0.9300
C16 C17 1.367(6)
C16 H16A 0.9300
C17 H17A 0.9300
C18 C19 1.496(6)
C18 H18A 0.9700
C18 H18B 0.9700
C19 C20 1.375(6)
C19 C21 1.375(6)
C20 C24 1.383(7)
C20 H20A 0.9300
C21 C22 1.379(8)
C21 H21A 0.9300
C22 C23 1.350(8)
C22 H22A 0.9300
C23 C24 1.358(8)
C23 H23A 0.9300
C24 H24A 0.9300

loop_
_geom_hbond_atom_site_label_D
_geom_hbond_atom_site_label_H
_geom_hbond_atom_site_label_A
_geom_hbond_distance_DH
_geom_hbond_distance_HA
_geom_hbond_distance_DA
_geom_hbond_angle_DHA
O1 H1 Br1 0.822(18) 2.656(18) 3.444(2) 161(4)
